data_1529628
loop_
_publ_author_name
'Beno, M.A.'
'Sundell, R.'
'Williams, J.M.'

_publ_section_title
;
 The hydrogendifluoride anion in an asymmetric crystalline environment:
 The crystal and molecular structure of trithioureatellurium(II)
 di(hydrogendifluoride)
;
_journal_name_full 'Documenta Chemica Yugoslavica. Croatica Chemica Acta'
_journal_page_first 695
_journal_page_last 700
_journal_volume 57
_journal_year 1984
_chemical_formula_sum 'C3 H14 F4 N6 S3 Te'
_chemical_name_systematic 'Te (C S (N H2)2 )3 (F H F)2'
_space_group_IT_number 14
_symmetry_space_group_name_Hall '-P 2ybc'
_symmetry_space_group_name_H-M 'P 1 21/c 1'
_cell_angle_alpha 90
_cell_angle_beta 94.69
_cell_angle_gamma 90
_cell_formula_units_Z 4
_cell_length_a 5.846
_cell_length_b 20.46
_cell_length_c 11.433
_cell_volume 1362.913
_citation_journal_id_ASTM CCACAA
_cod_data_source_file Beno_CCACAA_1984_1100.cif
_cod_data_source_block C3H14F4N6S3Te1
_cod_original_formula_sum 'C3 H14 F4 N6 S3 Te1'
_cod_database_code 1529628

loop_
_symmetry_equiv_pos_as_xyz
x,y,z
-x,y+1/2,-z+1/2
-x,-y,-z
x,-y-1/2,z-1/2

loop_
_atom_site_label
_atom_site_type_symbol
_atom_site_fract_x
_atom_site_fract_y
_atom_site_fract_z
_atom_site_occupancy
_atom_site_U_iso_or_equiv
Te1 Te+2 -0.12559 0.09506 0.05032 1 0.0
H5 H+1 -0.6269 0.1896 -0.0439 1 0.0
H4 H+1 0.1824 0.1584 0.2392 1 0.0
S3 S-2 0.06962 0.04151 -0.14802 1 0.0
H13 H+1 0.2318 0.2551 -0.3821 1 0.0
N1 N-3 -0.08517 0.13273 0.44996 1 0.0
N2 N-3 0.16508 0.15239 0.31017 1 0.0
H10 H+1 -0.4803 0.0194 -0.2723 1 0.0
C2 C+4 -0.38146 0.1891 -0.15654 1 0.0
F2 F-1 0.27923 0.28124 -0.39669 1 0.0
H8 H+1 -0.1951 0.186 -0.2857 1 0.0
H7 H+1 -0.4407 0.1783 -0.3225 1 0.0
S2 S-2 -0.14867 0.20254 -0.05048 1 0.0
C3 C+4 -0.15848 0.02376 -0.25023 1 0.0
F1 F-1 0.1159 0.1868 -0.3353 1 0.0
N6 N-3 -0.116 0.01792 -0.36162 1 0.0
H1 H+1 0.0265 0.145 0.5062 1 0.0
N5 N-3 -0.36945 0.01623 -0.21932 1 0.0
F4 F-1 0.3338 0.02877 -0.4239 1 0.0
H9 H+1 -0.3744 0.0217 -0.1365 1 0.0
N3 N-3 -0.59114 0.18777 -0.12523 1 0.0
H6 H+1 -0.7071 0.1834 -0.1853 1 0.0
H11 H+1 0.0259 0.0216 -0.3846 1 0.0
S1 S-2 -0.28201 0.13645 0.23621 1 0.0
H3 H+1 0.2742 0.1493 0.3559 1 0.0
H12 H+1 -0.2059 0.005 -0.4168 1 0.0
F3 F-1 0.4634 0.12687 -0.48742 1 0.0
N4 N-3 -0.33411 0.18172 -0.26647 1 0.0
C1 C+4 -0.04304 0.14068 0.33913 1 0.0
H2 H+1 -0.216 0.1273 0.4685 1 0.0
H14 H+1 0.433 0.0908 -0.4603 1 0.0
